data_7013926
loop_
_publ_author_name
'Jain, Sneh L.'
'Bhattacharyya, Pravat'
'Milton, Heather L.'
'Slawin, Alexandra M. Z.'
'Crayston, Joe A.'
'Woollins, J. Derek'

_publ_section_title
;
 New pyridine carboxamide ligands and their complexation to copper(II).
 X-Ray crystal structures of mono-, di, tri- and tetranuclear copper
 complexes.
;
_journal_issue 6
_journal_name_full 'Dalton transactions (Cambridge, England : 2003)'
_journal_page_first 862
_journal_page_last 871
_journal_paper_doi 10.1039/b316519a
_journal_year 2004
_chemical_formula_moiety 'C38 H28 Cu3 N10 O8.C H Cl3.[H2 O]0.25'
_chemical_formula_sum 'C39 H29.5 Cl3 Cu3 N10 O8.25'
_chemical_formula_weight 1067.20
_chemical_name_systematic
;
?
;
_space_group_IT_number 14
_symmetry_cell_setting monoclinic
_symmetry_space_group_name_Hall '-P 2yn'
_symmetry_space_group_name_H-M 'P 1 21/n 1'
_atom_sites_solution_hydrogens geom
_atom_sites_solution_primary direct
_atom_sites_solution_secondary difmap
_audit_creation_method SHELXL-97
_cell_angle_alpha 90.00
_cell_angle_beta 97.379(2)
_cell_angle_gamma 90.00
_cell_formula_units_Z 4
_cell_length_a 12.7236(10)
_cell_length_b 14.9250(11)
_cell_length_c 22.1202(17)
_cell_measurement_reflns_used 141
_cell_measurement_temperature 125(2)
_cell_measurement_theta_max 28
_cell_measurement_theta_min 12
_cell_volume 4165.8(6)
_computing_cell_refinement 'Bruker SMART'
_computing_data_collection 'Bruker SMART'
_computing_data_reduction 'Bruker SHELXTL'
_computing_molecular_graphics 'Bruker SHELXTL'
_computing_publication_material 'Bruker SHELXTL'
_computing_structure_refinement 'SHELXL-97 (Sheldrick, 1997)'
_computing_structure_solution 'SHELXS-97 (Sheldrick, 1990)'
_diffrn_ambient_temperature 125(2)
_diffrn_detector_area_resol_mean 0.9
_diffrn_measured_fraction_theta_full 0.989
_diffrn_measured_fraction_theta_max 0.989
_diffrn_measurement_device_type 'CCD area detector'
_diffrn_measurement_method 'phi and omega scans'
_diffrn_radiation_monochromator graphite
_diffrn_radiation_source 'fine-focus sealed tube'
_diffrn_radiation_type MoK\a
_diffrn_radiation_wavelength 0.71073
_diffrn_reflns_av_R_equivalents 0.0556
_diffrn_reflns_av_sigmaI/netI 0.0736
_diffrn_reflns_limit_h_max 13
_diffrn_reflns_limit_h_min -14
_diffrn_reflns_limit_k_max 16
_diffrn_reflns_limit_k_min -16
_diffrn_reflns_limit_l_max 24
_diffrn_reflns_limit_l_min -19
_diffrn_reflns_number 17896
_diffrn_reflns_theta_full 23.30
_diffrn_reflns_theta_max 23.30
_diffrn_reflns_theta_min 1.65
_exptl_absorpt_coefficient_mu 1.777
_exptl_absorpt_correction_T_max 1.00000
_exptl_absorpt_correction_T_min 0.83591
_exptl_absorpt_correction_type multi-scan
_exptl_crystal_colour green
_exptl_crystal_density_diffrn 1.702
_exptl_crystal_density_method 'not measured'
_exptl_crystal_description prism
_exptl_crystal_F_000 2150
_exptl_crystal_size_max .05
_exptl_crystal_size_mid .1
_exptl_crystal_size_min .15
_refine_diff_density_max 0.418
_refine_diff_density_min -0.413
_refine_diff_density_rms 0.074
_refine_ls_extinction_coef 0.00024(8)
_refine_ls_extinction_expression Fc^*^=kFc[1+0.001xFc^2^\l^3^/sin(2\q)]^-1/4^
_refine_ls_extinction_method SHELXL
_refine_ls_goodness_of_fit_ref 0.853
_refine_ls_hydrogen_treatment RIDING
_refine_ls_matrix_type full
_refine_ls_number_parameters 573
_refine_ls_number_reflns 5950
_refine_ls_number_restraints 0
_refine_ls_restrained_S_all 0.853
_refine_ls_R_factor_all 0.0697
_refine_ls_R_factor_gt 0.0356
_refine_ls_shift/su_max 0.001
_refine_ls_shift/su_mean 0.000
_refine_ls_structure_factor_coef Fsqd
_refine_ls_weighting_details 'calc w=1/[\s^2^(Fo^2^)+(0.0413P)^2^+0.0000P] where P=(Fo^2^+2Fc^2^)/3'
_refine_ls_weighting_scheme calc
_refine_ls_wR_factor_gt 0.0688
_refine_ls_wR_factor_ref 0.0772
_reflns_number_gt 3997
_reflns_number_total 5950
_reflns_threshold_expression >2sigma(I)
_cod_data_source_file b316519a.txt
_cod_data_source_block 1
_cod_depositor_comments
;
The following automatic conversions were performed:
'_symmetry_cell_setting' value 'Monoclinic' changed to 'monoclinic'
according to '/home/saulius/struct/CIF-dictionaries/cif_core.dic'
dictionary named 'cif_core.dic' version 2.4.1 from
2010-06-29.

'_exptl_absorpt_correction_type' value 'multiscan' changed to
'multi-scan' according to
'/home/saulius/struct/CIF-dictionaries/cif_core.dic' dictionary named
'cif_core.dic' version 2.4.1 from 2010-06-29.

Automatic conversion script
Id: cif_fix_enum 1527 2010-12-29 10:47:43Z saulius 
;
_cod_original_sg_symbol_H-M P2(1)/n
_cod_original_formula_sum 'C39 H29.50 Cl3 Cu3 N10 O8.25'
_cod_database_code 7013926

loop_
_symmetry_equiv_pos_as_xyz
'x, y, z'
'-x+1/2, y+1/2, -z+1/2'
'-x, -y, -z'
'x-1/2, -y-1/2, z-1/2'

loop_
_atom_site_label
_atom_site_type_symbol
_atom_site_fract_x
_atom_site_fract_y
_atom_site_fract_z
_atom_site_U_iso_or_equiv
_atom_site_adp_type
_atom_site_occupancy
_atom_site_symmetry_multiplicity
_atom_site_calc_flag
_atom_site_refinement_flags
_atom_site_disorder_assembly
_atom_site_disorder_group
Cu1 Cu 0.27714(4) 0.79562(3) 0.16541(2) 0.01778(14) Uani 1 1 d . . .
Cu2 Cu 0.66953(4) 0.63623(3) 0.12500(2) 0.01930(15) Uani 1 1 d . . .
Cu3 Cu 0.47703(4) 0.71009(3) 0.16051(2) 0.01616(14) Uani 1 1 d . . .
N1 N 0.1257(3) 0.8392(2) 0.12642(16) 0.0195(9) Uani 1 1 d . . .
C2 C 0.1336(3) 0.8816(3) 0.07400(19) 0.0185(10) Uani 1 1 d . . .
C3 C 0.0457(3) 0.8995(3) 0.0324(2) 0.0260(11) Uani 1 1 d . . .
H3A H 0.0534 0.9292 -0.0048 0.031 Uiso 1 1 calc R . .
C4 C -0.0531(4) 0.8740(3) 0.0452(2) 0.0297(12) Uani 1 1 d . . .
H4A H -0.1143 0.8858 0.0169 0.036 Uiso 1 1 calc R . .
C5 C -0.0620(3) 0.8311(3) 0.0996(2) 0.0267(12) Uani 1 1 d . . .
H5A H -0.1293 0.8134 0.1097 0.032 Uiso 1 1 calc R . .
C6 C 0.0294(3) 0.8146(3) 0.1390(2) 0.0239(11) Uani 1 1 d . . .
H6A H 0.0237 0.7847 0.1764 0.029 Uiso 1 1 calc R . .
C7 C 0.2422(3) 0.9096(3) 0.0612(2) 0.0198(11) Uani 1 1 d . . .
O7 O 0.2507(2) 0.9630(2) 0.01986(14) 0.0326(8) Uani 1 1 d . . .
N8 N 0.3214(3) 0.8691(2) 0.09934(15) 0.0186(8) Uani 1 1 d . . .
C9 C 0.4274(3) 0.8902(3) 0.09605(18) 0.0174(10) Uani 1 1 d . . .
N10 N 0.4978(3) 0.8274(2) 0.12110(15) 0.0166(8) Uani 1 1 d . . .
C11 C 0.6029(3) 0.8383(3) 0.12114(19) 0.0182(10) Uani 1 1 d . . .
C12 C 0.6434(3) 0.9133(3) 0.09429(19) 0.0213(11) Uani 1 1 d . . .
H12A H 0.7172 0.9193 0.0923 0.026 Uiso 1 1 calc R . .
C13 C 0.5732(3) 0.9781(3) 0.07092(18) 0.0179(10) Uani 1 1 d . . .
H13A H 0.5990 1.0310 0.0540 0.021 Uiso 1 1 calc R . .
C14 C 0.4656(3) 0.9675(3) 0.07167(18) 0.0184(10) Uani 1 1 d . . .
H14A H 0.4178 1.0130 0.0555 0.022 Uiso 1 1 calc R . .
N15 N 0.6645(3) 0.7691(2) 0.15001(15) 0.0164(8) Uani 1 1 d . . .
C16 C 0.7284(3) 0.7910(3) 0.2016(2) 0.0220(10) Uani 1 1 d . . .
O16 O 0.7435(3) 0.8656(2) 0.22486(14) 0.0348(8) Uani 1 1 d . . .
C17 C 0.7812(3) 0.7108(3) 0.23315(19) 0.0203(10) Uani 1 1 d . . .
N18 N 0.7602(3) 0.6313(2) 0.20496(15) 0.0199(8) Uani 1 1 d . . .
C19 C 0.8045(3) 0.5574(3) 0.2306(2) 0.0264(11) Uani 1 1 d . . .
H19A H 0.7870 0.5012 0.2117 0.032 Uiso 1 1 calc R . .
C20 C 0.8747(3) 0.5591(3) 0.2834(2) 0.0287(12) Uani 1 1 d . . .
H20A H 0.9078 0.5056 0.2995 0.034 Uiso 1 1 calc R . .
C21 C 0.8960(3) 0.6406(3) 0.3126(2) 0.0302(12) Uani 1 1 d . . .
H21A H 0.9426 0.6438 0.3497 0.036 Uiso 1 1 calc R . .
C22 C 0.8485(3) 0.7169(3) 0.2869(2) 0.0270(11) Uani 1 1 d . . .
H22A H 0.8621 0.7734 0.3062 0.032 Uiso 1 1 calc R . .
N31 N 0.2269(2) 0.7240(2) 0.23171(15) 0.0161(8) Uani 1 1 d . . .
C32 C 0.2129(3) 0.6359(3) 0.21920(19) 0.0208(10) Uani 1 1 d . . .
C33 C 0.1826(3) 0.5772(3) 0.2620(2) 0.0239(11) Uani 1 1 d . . .
H33A H 0.1730 0.5154 0.2525 0.029 Uiso 1 1 calc R . .
C34 C 0.1664(4) 0.6090(3) 0.3187(2) 0.0299(12) Uani 1 1 d . . .
H34A H 0.1476 0.5691 0.3490 0.036 Uiso 1 1 calc R . .
C35 C 0.1780(3) 0.6998(3) 0.3309(2) 0.0258(11) Uani 1 1 d . . .
H35A H 0.1647 0.7236 0.3690 0.031 Uiso 1 1 calc R . .
C36 C 0.2092(3) 0.7545(3) 0.2865(2) 0.0213(11) Uani 1 1 d . . .
H36A H 0.2185 0.8166 0.2950 0.026 Uiso 1 1 calc R . .
C37 C 0.2344(3) 0.6054(3) 0.1574(2) 0.0218(11) Uani 1 1 d . . .
O37 O 0.2104(3) 0.5285(2) 0.13997(14) 0.0343(8) Uani 1 1 d . . .
N38 N 0.2823(3) 0.6694(2) 0.12761(15) 0.0174(8) Uani 1 1 d . . .
C39 C 0.3226(3) 0.6459(3) 0.07365(19) 0.0196(10) Uani 1 1 d . . .
N40 N 0.4293(3) 0.6571(2) 0.07819(15) 0.0183(9) Uani 1 1 d . . .
C41 C 0.4825(3) 0.6377(3) 0.03084(18) 0.0183(10) Uani 1 1 d . . .
C42 C 0.4270(3) 0.6057(3) -0.0239(2) 0.0257(11) Uani 1 1 d . . .
H42A H 0.4636 0.5919 -0.0576 0.031 Uiso 1 1 calc R . .
C43 C 0.3191(4) 0.5946(3) -0.0282(2) 0.0294(12) Uani 1 1 d . . .
H43A H 0.2809 0.5730 -0.0650 0.035 Uiso 1 1 calc R . .
C44 C 0.2660(3) 0.6145(3) 0.0207(2) 0.0276(12) Uani 1 1 d . . .
H44A H 0.1914 0.6066 0.0178 0.033 Uiso 1 1 calc R . .
N45 N 0.5924(3) 0.6454(2) 0.04247(15) 0.0205(8) Uani 1 1 d . . .
C46 C 0.6522(3) 0.6525(3) -0.0040(2) 0.0235(11) Uani 1 1 d . . .
O46 O 0.6212(2) 0.6704(2) -0.05796(14) 0.0332(8) Uani 1 1 d . . .
C47 C 0.7686(3) 0.6371(3) 0.0149(2) 0.0240(11) Uani 1 1 d . . .
N48 N 0.7980(3) 0.6189(2) 0.07384(16) 0.0220(9) Uani 1 1 d . . .
C49 C 0.9003(3) 0.6001(3) 0.0916(2) 0.0287(12) Uani 1 1 d . . .
H49A H 0.9220 0.5878 0.1335 0.034 Uiso 1 1 calc R . .
C50 C 0.9747(4) 0.5977(4) 0.0524(2) 0.0393(14) Uani 1 1 d . . .
H50A H 1.0462 0.5827 0.0667 0.047 Uiso 1 1 calc R . .
C51 C 0.9441(4) 0.6174(4) -0.0085(2) 0.0489(16) Uani 1 1 d . . .
H51A H 0.9944 0.6180 -0.0367 0.059 Uiso 1 1 calc R . .
C52 C 0.8387(4) 0.6362(4) -0.0272(2) 0.0394(13) Uani 1 1 d . . .
H52A H 0.8150 0.6484 -0.0688 0.047 Uiso 1 1 calc R . .
O61 O 0.3692(2) 0.86726(18) 0.22893(12) 0.0204(7) Uani 1 1 d . . .
C61 C 0.4522(3) 0.8350(3) 0.2577(2) 0.0198(10) Uani 1 1 d . . .
C62 C 0.4992(4) 0.8817(3) 0.3152(2) 0.0328(12) Uani 1 1 d . . .
H62A H 0.4555 0.9337 0.3225 0.049 Uiso 1 1 calc R . .
H62B H 0.5712 0.9016 0.3109 0.049 Uiso 1 1 calc R . .
H62C H 0.5014 0.8402 0.3497 0.049 Uiso 1 1 calc R . .
O62 O 0.4997(2) 0.76600(18) 0.24212(12) 0.0200(7) Uani 1 1 d . . .
O63 O 0.4842(2) 0.59490(18) 0.20130(12) 0.0214(7) Uani 1 1 d . . .
C63 C 0.5248(4) 0.5246(3) 0.18140(19) 0.0219(11) Uani 1 1 d . . .
C64 C 0.4849(4) 0.4363(3) 0.2032(2) 0.0309(12) Uani 1 1 d . . .
H64A H 0.5212 0.3869 0.1854 0.046 Uiso 1 1 calc R . .
H64B H 0.4084 0.4316 0.1906 0.046 Uiso 1 1 calc R . .
H64C H 0.4993 0.4333 0.2478 0.046 Uiso 1 1 calc R . .
O64 O 0.5940(2) 0.52291(18) 0.14566(12) 0.0205(7) Uani 1 1 d . . .
C70 C 0.9257(4) 1.1417(4) 0.1499(2) 0.0443(14) Uani 1 1 d . . .
H70A H 0.9304 1.1742 0.1896 0.053 Uiso 1 1 calc R . .
Cl1 Cl 0.84319(11) 1.20418(10) 0.09562(6) 0.0549(4) Uani 1 1 d . . .
Cl2 Cl 0.87120(12) 1.03616(9) 0.15982(7) 0.0591(4) Uani 1 1 d . . .
Cl3 Cl 1.05385(11) 1.13326(13) 0.12975(7) 0.0703(5) Uani 1 1 d . . .
O80 O 0.5005(13) 0.8155(11) -0.0529(7) 0.071(5) Uiso 0.25 1 d P . .

loop_
_atom_site_aniso_label
_atom_site_aniso_U_11
_atom_site_aniso_U_22
_atom_site_aniso_U_33
_atom_site_aniso_U_23
_atom_site_aniso_U_13
_atom_site_aniso_U_12
Cu1 0.0178(3) 0.0174(3) 0.0191(3) 0.0023(2) 0.0061(2) -0.0004(2)
Cu2 0.0178(3) 0.0207(3) 0.0200(3) -0.0017(3) 0.0050(2) -0.0009(2)
Cu3 0.0179(3) 0.0148(3) 0.0164(3) -0.0005(2) 0.0047(2) 0.0003(2)
N1 0.017(2) 0.018(2) 0.023(2) 0.0018(17) 0.0020(17) 0.0008(16)
C2 0.022(3) 0.013(2) 0.021(3) 0.003(2) 0.005(2) 0.006(2)
C3 0.025(3) 0.030(3) 0.024(3) 0.003(2) 0.002(2) 0.001(2)
C4 0.020(3) 0.034(3) 0.033(3) 0.003(2) -0.003(2) 0.007(2)
C5 0.016(3) 0.024(3) 0.042(3) 0.006(2) 0.008(2) 0.001(2)
C6 0.023(3) 0.019(3) 0.031(3) 0.003(2) 0.011(2) 0.003(2)
C7 0.018(3) 0.017(2) 0.025(3) 0.000(2) 0.006(2) -0.003(2)
O7 0.0239(18) 0.040(2) 0.034(2) 0.0207(17) 0.0032(15) -0.0019(16)
N8 0.017(2) 0.0194(19) 0.020(2) 0.0030(17) 0.0038(16) -0.0016(17)
C9 0.016(2) 0.021(3) 0.016(2) -0.0009(19) 0.0010(19) -0.001(2)
N10 0.016(2) 0.018(2) 0.016(2) -0.0016(15) 0.0021(16) -0.0021(16)
C11 0.023(3) 0.019(3) 0.013(2) -0.0034(19) 0.0031(19) -0.002(2)
C12 0.018(3) 0.024(3) 0.023(3) -0.002(2) 0.003(2) -0.003(2)
C13 0.020(3) 0.017(2) 0.016(2) 0.0007(19) 0.0016(19) -0.008(2)
C14 0.022(3) 0.019(2) 0.015(2) 0.000(2) 0.0061(19) 0.000(2)
N15 0.0128(19) 0.019(2) 0.018(2) 0.0022(16) 0.0032(16) 0.0005(16)
C16 0.016(2) 0.024(3) 0.026(3) 0.003(2) 0.006(2) -0.002(2)
O16 0.045(2) 0.0200(18) 0.035(2) -0.0066(16) -0.0103(16) -0.0003(17)
C17 0.015(2) 0.023(2) 0.024(3) 0.000(2) 0.007(2) -0.002(2)
N18 0.021(2) 0.019(2) 0.021(2) 0.0014(18) 0.0085(16) 0.0006(18)
C19 0.027(3) 0.024(3) 0.029(3) 0.001(2) 0.005(2) 0.000(2)
C20 0.028(3) 0.032(3) 0.026(3) 0.011(2) 0.005(2) 0.004(2)
C21 0.023(3) 0.038(3) 0.028(3) 0.010(3) -0.005(2) -0.002(2)
C22 0.025(3) 0.028(3) 0.027(3) -0.004(2) -0.002(2) -0.007(2)
N31 0.0115(19) 0.017(2) 0.020(2) -0.0006(16) 0.0056(15) 0.0006(15)
C32 0.016(2) 0.021(2) 0.025(3) -0.001(2) 0.0038(19) -0.001(2)
C33 0.022(3) 0.020(3) 0.030(3) 0.003(2) 0.005(2) -0.004(2)
C34 0.031(3) 0.033(3) 0.028(3) 0.008(2) 0.009(2) -0.003(2)
C35 0.026(3) 0.031(3) 0.022(3) -0.002(2) 0.013(2) 0.001(2)
C36 0.020(3) 0.019(2) 0.026(3) -0.001(2) 0.007(2) 0.003(2)
C37 0.016(2) 0.023(3) 0.026(3) -0.003(2) 0.002(2) 0.001(2)
O37 0.046(2) 0.0240(19) 0.035(2) -0.0072(16) 0.0138(16) -0.0113(16)
N38 0.014(2) 0.020(2) 0.020(2) -0.0013(16) 0.0088(16) -0.0042(16)
C39 0.021(3) 0.019(2) 0.020(3) 0.000(2) 0.008(2) -0.005(2)
N40 0.022(2) 0.015(2) 0.018(2) -0.0022(16) 0.0051(17) -0.0024(16)
C41 0.025(3) 0.013(2) 0.018(2) -0.001(2) 0.008(2) -0.001(2)
C42 0.021(3) 0.037(3) 0.020(3) -0.009(2) 0.007(2) 0.000(2)
C43 0.029(3) 0.041(3) 0.020(3) -0.012(2) 0.006(2) -0.007(2)
C44 0.016(3) 0.039(3) 0.028(3) -0.002(2) 0.004(2) -0.008(2)
N45 0.016(2) 0.025(2) 0.022(2) -0.0042(17) 0.0079(17) -0.0025(17)
C46 0.021(3) 0.025(3) 0.026(3) -0.002(2) 0.008(2) -0.002(2)
O46 0.0257(19) 0.054(2) 0.0202(19) 0.0045(16) 0.0049(15) -0.0062(16)
C47 0.020(3) 0.029(3) 0.024(3) -0.004(2) 0.006(2) -0.001(2)
N48 0.014(2) 0.028(2) 0.024(2) -0.0034(18) 0.0061(17) -0.0029(17)
C49 0.022(3) 0.035(3) 0.029(3) 0.003(2) 0.005(2) 0.000(2)
C50 0.021(3) 0.070(4) 0.029(3) -0.003(3) 0.008(2) 0.003(3)
C51 0.025(3) 0.090(5) 0.035(3) 0.000(3) 0.018(3) 0.008(3)
C52 0.023(3) 0.073(4) 0.024(3) 0.005(3) 0.007(2) 0.007(3)
O61 0.0219(17) 0.0178(16) 0.0218(17) -0.0038(14) 0.0041(14) -0.0008(14)
C61 0.022(3) 0.018(3) 0.021(3) 0.003(2) 0.009(2) -0.002(2)
C62 0.038(3) 0.026(3) 0.032(3) -0.007(2) -0.004(2) 0.006(2)
O62 0.0257(17) 0.0157(16) 0.0191(17) -0.0008(13) 0.0041(14) 0.0040(14)
O63 0.0285(18) 0.0136(16) 0.0233(18) -0.0001(14) 0.0084(14) 0.0028(14)
C63 0.026(3) 0.021(3) 0.017(3) 0.001(2) -0.004(2) -0.002(2)
C64 0.035(3) 0.019(3) 0.042(3) 0.000(2) 0.016(2) -0.004(2)
O64 0.0214(17) 0.0189(17) 0.0228(18) -0.0016(13) 0.0092(14) -0.0012(14)
C70 0.038(3) 0.055(4) 0.042(3) -0.016(3) 0.012(3) -0.016(3)
Cl1 0.0505(9) 0.0624(9) 0.0508(9) -0.0109(8) 0.0034(7) 0.0007(8)
Cl2 0.0567(10) 0.0465(9) 0.0703(11) -0.0169(8) -0.0062(8) -0.0134(8)
Cl3 0.0341(8) 0.1289(15) 0.0488(9) -0.0163(10) 0.0090(7) -0.0071(9)

loop_
_atom_type_symbol
_atom_type_description
_atom_type_scat_dispersion_real
_atom_type_scat_dispersion_imag
_atom_type_scat_source
C C 0.0033 0.0016 'International Tables Vol C Tables 4.2.6.8 and 6.1.1.4'
H H 0.0000 0.0000 'International Tables Vol C Tables 4.2.6.8 and 6.1.1.4'
N N 0.0061 0.0033 'International Tables Vol C Tables 4.2.6.8 and 6.1.1.4'
O O 0.0106 0.0060 'International Tables Vol C Tables 4.2.6.8 and 6.1.1.4'
Cl Cl 0.1484 0.1585 'International Tables Vol C Tables 4.2.6.8 and 6.1.1.4'
Cu Cu 0.3201 1.2651 'International Tables Vol C Tables 4.2.6.8 and 6.1.1.4'

loop_
_geom_angle_atom_site_label_1
_geom_angle_atom_site_label_2
_geom_angle_atom_site_label_3
_geom_angle
_geom_angle_site_symmetry_1
_geom_angle_site_symmetry_3
_geom_angle_publ_flag
N8 Cu1 N31 177.69(14) . . ?
N8 Cu1 O61 91.50(13) . . ?
N31 Cu1 O61 89.08(12) . . ?
N8 Cu1 N38 100.41(14) . . ?
N31 Cu1 N38 80.68(14) . . ?
O61 Cu1 N38 136.06(12) . . ?
N8 Cu1 N1 81.82(14) . . ?
N31 Cu1 N1 95.99(13) . . ?
O61 Cu1 N1 122.64(12) . . ?
N38 Cu1 N1 100.97(13) . . ?
N8 Cu1 Cu3 83.11(10) . . ?
N31 Cu1 Cu3 99.20(9) . . ?
O61 Cu1 Cu3 79.83(8) . . ?
N38 Cu1 Cu3 60.21(9) . . ?
N1 Cu1 Cu3 153.10(10) . . ?
N45 Cu2 N18 174.28(14) . . ?
N45 Cu2 O64 94.21(13) . . ?
N18 Cu2 O64 90.34(13) . . ?
N45 Cu2 N15 98.81(14) . . ?
N18 Cu2 N15 80.27(13) . . ?
O64 Cu2 N15 135.25(12) . . ?
N45 Cu2 N48 80.78(14) . . ?
N18 Cu2 N48 94.10(14) . . ?
O64 Cu2 N48 116.04(12) . . ?
N15 Cu2 N48 108.26(13) . . ?
N45 Cu2 Cu3 83.46(10) . . ?
N18 Cu2 Cu3 100.83(10) . . ?
O64 Cu2 Cu3 79.27(8) . . ?
N15 Cu2 Cu3 60.18(9) . . ?
N48 Cu2 Cu3 158.69(10) . . ?
O63 Cu3 O62 87.52(11) . . ?
O63 Cu3 N10 169.77(13) . . ?
O62 Cu3 N10 90.95(12) . . ?
O63 Cu3 N40 93.63(12) . . ?
O62 Cu3 N40 170.82(13) . . ?
N10 Cu3 N40 89.49(13) . . ?
O63 Cu3 Cu1 111.54(9) . . ?
O62 Cu3 Cu1 78.64(8) . . ?
N10 Cu3 Cu1 78.01(10) . . ?
N40 Cu3 Cu1 92.49(10) . . ?
O63 Cu3 Cu2 78.29(9) . . ?
O62 Cu3 Cu2 112.38(9) . . ?
N10 Cu3 Cu2 92.98(10) . . ?
N40 Cu3 Cu2 76.75(10) . . ?
Cu1 Cu3 Cu2 166.14(2) . . ?
C2 N1 C6 118.8(4) . . ?
C2 N1 Cu1 109.6(3) . . ?
C6 N1 Cu1 129.9(3) . . ?
N1 C2 C3 121.8(4) . . ?
N1 C2 C7 117.9(4) . . ?
C3 C2 C7 120.4(4) . . ?
C4 C3 C2 119.5(4) . . ?
C3 C4 C5 119.1(4) . . ?
C4 C5 C6 118.5(4) . . ?
N1 C6 C5 122.4(4) . . ?
O7 C7 N8 128.1(4) . . ?
O7 C7 C2 119.4(4) . . ?
N8 C7 C2 112.5(4) . . ?
C7 N8 C9 120.5(3) . . ?
C7 N8 Cu1 116.5(3) . . ?
C9 N8 Cu1 122.4(3) . . ?
N10 C9 C14 119.0(4) . . ?
N10 C9 N8 114.3(4) . . ?
C14 C9 N8 126.7(4) . . ?
C11 N10 C9 121.1(3) . . ?
C11 N10 Cu3 107.1(3) . . ?
C9 N10 Cu3 131.8(3) . . ?
N10 C11 C12 121.1(4) . . ?
N10 C11 N15 114.1(4) . . ?
C12 C11 N15 124.8(4) . . ?
C13 C12 C11 117.9(4) . . ?
C12 C13 C14 120.9(4) . . ?
C13 C14 C9 119.8(4) . . ?
C16 N15 C11 116.5(3) . . ?
C16 N15 Cu2 115.0(3) . . ?
C11 N15 Cu2 128.5(3) . . ?
O16 C16 N15 128.0(4) . . ?
O16 C16 C17 119.4(4) . . ?
N15 C16 C17 112.5(4) . . ?
N18 C17 C22 121.4(4) . . ?
N18 C17 C16 115.8(4) . . ?
C22 C17 C16 122.7(4) . . ?
C19 N18 C17 118.8(4) . . ?
C19 N18 Cu2 125.2(3) . . ?
C17 N18 Cu2 115.9(3) . . ?
N18 C19 C20 122.6(4) . . ?
C19 C20 C21 118.5(4) . . ?
C22 C21 C20 119.0(4) . . ?
C21 C22 C17 119.5(4) . . ?
C36 N31 C32 118.9(4) . . ?
C36 N31 Cu1 126.3(3) . . ?
C32 N31 Cu1 114.8(3) . . ?
N31 C32 C33 121.2(4) . . ?
N31 C32 C37 116.6(4) . . ?
C33 C32 C37 122.1(4) . . ?
C34 C33 C32 119.5(4) . . ?
C33 C34 C35 119.2(4) . . ?
C36 C35 C34 118.4(4) . . ?
N31 C36 C35 122.8(4) . . ?
O37 C37 N38 127.8(4) . . ?
O37 C37 C32 120.0(4) . . ?
N38 C37 C32 112.2(4) . . ?
C37 N38 C39 118.4(3) . . ?
C37 N38 Cu1 114.1(3) . . ?
C39 N38 Cu1 127.3(3) . . ?
N40 C39 C44 120.9(4) . . ?
N40 C39 N38 112.2(4) . . ?
C44 C39 N38 126.9(4) . . ?
C41 N40 C39 120.8(4) . . ?
C41 N40 Cu3 131.7(3) . . ?
C39 N40 Cu3 107.4(3) . . ?
N40 C41 N45 115.5(3) . . ?
N40 C41 C42 119.7(4) . . ?
N45 C41 C42 124.7(4) . . ?
C43 C42 C41 119.2(4) . . ?
C42 C43 C44 120.4(4) . . ?
C39 C44 C43 119.0(4) . . ?
C46 N45 C41 120.9(4) . . ?
C46 N45 Cu2 116.5(3) . . ?
C41 N45 Cu2 122.4(3) . . ?
O46 C46 N45 127.3(4) . . ?
O46 C46 C47 118.8(4) . . ?
N45 C46 C47 113.9(4) . . ?
N48 C47 C52 122.4(4) . . ?
N48 C47 C46 116.3(4) . . ?
C52 C47 C46 121.1(4) . . ?
C47 N48 C49 117.9(4) . . ?
C47 N48 Cu2 110.9(3) . . ?
C49 N48 Cu2 131.0(3) . . ?
N48 C49 C50 123.2(4) . . ?
C49 C50 C51 118.7(5) . . ?
C52 C51 C50 118.4(5) . . ?
C47 C52 C51 119.4(5) . . ?
C61 O61 Cu1 121.7(3) . . ?
O61 C61 O62 125.0(4) . . ?
O61 C61 C62 117.9(4) . . ?
O62 C61 C62 117.1(4) . . ?
C61 O62 Cu3 125.1(3) . . ?
C63 O63 Cu3 124.6(3) . . ?
O64 C63 O63 125.6(4) . . ?
O64 C63 C64 118.3(4) . . ?
O63 C63 C64 116.1(4) . . ?
C63 O64 Cu2 121.1(3) . . ?
Cl2 C70 Cl3 111.4(3) . . ?
Cl2 C70 Cl1 110.6(3) . . ?
Cl3 C70 Cl1 111.1(3) . . ?

loop_
_geom_bond_atom_site_label_1
_geom_bond_atom_site_label_2
_geom_bond_distance
_geom_bond_site_symmetry_2
_geom_bond_publ_flag
Cu1 N8 1.966(3) . ?
Cu1 N31 1.985(3) . ?
Cu1 O61 2.016(3) . ?
Cu1 N38 2.065(3) . ?
Cu1 N1 2.110(3) . ?
Cu1 Cu3 2.8603(7) . ?
Cu2 N45 1.963(3) . ?
Cu2 N18 1.985(3) . ?
Cu2 O64 2.026(3) . ?
Cu2 N15 2.062(3) . ?
Cu2 N48 2.120(3) . ?
Cu2 Cu3 2.8854(7) . ?
Cu3 O63 1.938(3) . ?
Cu3 O62 1.976(3) . ?
Cu3 N10 1.989(3) . ?
Cu3 N40 2.007(3) . ?
N1 C2 1.336(5) . ?
N1 C6 1.343(5) . ?
C2 C3 1.380(6) . ?
C2 C7 1.505(6) . ?
C3 C4 1.377(6) . ?
C4 C5 1.380(6) . ?
C5 C6 1.383(6) . ?
C7 O7 1.229(5) . ?
C7 N8 1.369(5) . ?
N8 C9 1.396(5) . ?
C9 N10 1.364(5) . ?
C9 C14 1.388(6) . ?
N10 C11 1.348(5) . ?
C11 C12 1.396(6) . ?
C11 N15 1.400(5) . ?
C12 C13 1.372(5) . ?
C13 C14 1.381(6) . ?
N15 C16 1.354(5) . ?
C16 O16 1.231(5) . ?
C16 C17 1.501(6) . ?
C17 N18 1.351(5) . ?
C17 C22 1.376(6) . ?
N18 C19 1.333(5) . ?
C19 C20 1.376(6) . ?
C20 C21 1.388(6) . ?
C21 C22 1.376(6) . ?
N31 C36 1.341(5) . ?
N31 C32 1.351(5) . ?
C32 C33 1.381(6) . ?
C32 C37 1.498(6) . ?
C33 C34 1.380(6) . ?
C34 C35 1.386(6) . ?
C35 C36 1.374(6) . ?
C37 O37 1.237(5) . ?
C37 N38 1.350(5) . ?
N38 C39 1.403(5) . ?
C39 N40 1.358(5) . ?
C39 C44 1.377(6) . ?
N40 C41 1.350(5) . ?
C41 N45 1.394(5) . ?
C41 C42 1.405(6) . ?
C42 C43 1.374(6) . ?
C43 C44 1.378(6) . ?
N45 C46 1.359(5) . ?
C46 O46 1.238(5) . ?
C46 C47 1.505(6) . ?
C47 N48 1.337(5) . ?
C47 C52 1.369(6) . ?
N48 C49 1.339(5) . ?
C49 C50 1.363(6) . ?
C50 C51 1.385(6) . ?
C51 C52 1.381(6) . ?
O61 C61 1.257(5) . ?
C61 O62 1.265(5) . ?
C61 C62 1.505(6) . ?
O63 C63 1.273(5) . ?
C63 O64 1.258(5) . ?
C63 C64 1.513(6) . ?
C70 Cl2 1.746(5) . ?
C70 Cl3 1.749(5) . ?
C70 Cl1 1.757(5) . ?

loop_
_geom_torsion_atom_site_label_1
_geom_torsion_atom_site_label_2
_geom_torsion_atom_site_label_3
_geom_torsion_atom_site_label_4
_geom_torsion
_geom_torsion_site_symmetry_1
_geom_torsion_site_symmetry_2
_geom_torsion_site_symmetry_3
_geom_torsion_site_symmetry_4
_geom_torsion_publ_flag
N8 Cu1 Cu3 O63 -163.16(13) . . . . ?
N31 Cu1 Cu3 O63 16.68(13) . . . . ?
O61 Cu1 Cu3 O63 104.06(12) . . . . ?
N38 Cu1 Cu3 O63 -56.96(14) . . . . ?
N1 Cu1 Cu3 O63 -106.9(2) . . . . ?
N8 Cu1 Cu3 O62 114.12(13) . . . . ?
N31 Cu1 Cu3 O62 -66.05(13) . . . . ?
O61 Cu1 Cu3 O62 21.34(11) . . . . ?
N38 Cu1 Cu3 O62 -139.68(14) . . . . ?
N1 Cu1 Cu3 O62 170.4(2) . . . . ?
N8 Cu1 Cu3 N10 20.69(13) . . . . ?
N31 Cu1 Cu3 N10 -159.48(13) . . . . ?
O61 Cu1 Cu3 N10 -72.09(12) . . . . ?
N38 Cu1 Cu3 N10 126.88(14) . . . . ?
N1 Cu1 Cu3 N10 77.0(2) . . . . ?
N8 Cu1 Cu3 N40 -68.27(14) . . . . ?
N31 Cu1 Cu3 N40 111.57(14) . . . . ?
O61 Cu1 Cu3 N40 -161.05(12) . . . . ?
N38 Cu1 Cu3 N40 37.93(15) . . . . ?
N1 Cu1 Cu3 N40 -12.0(2) . . . . ?
N8 Cu1 Cu3 Cu2 -29.63(14) . . . . ?
N31 Cu1 Cu3 Cu2 150.20(13) . . . . ?
O61 Cu1 Cu3 Cu2 -122.41(13) . . . . ?
N38 Cu1 Cu3 Cu2 76.56(15) . . . . ?
N1 Cu1 Cu3 Cu2 26.6(2) . . . . ?
N45 Cu2 Cu3 O63 118.20(13) . . . . ?
N18 Cu2 Cu3 O63 -65.64(13) . . . . ?
O64 Cu2 Cu3 O63 22.64(12) . . . . ?
N15 Cu2 Cu3 O63 -137.71(13) . . . . ?
N48 Cu2 Cu3 O63 160.7(3) . . . . ?
N45 Cu2 Cu3 O62 -159.44(13) . . . . ?
N18 Cu2 Cu3 O62 16.72(13) . . . . ?
O64 Cu2 Cu3 O62 105.00(12) . . . . ?
N15 Cu2 Cu3 O62 -55.35(13) . . . . ?
N48 Cu2 Cu3 O62 -117.0(3) . . . . ?
N45 Cu2 Cu3 N10 -67.19(14) . . . . ?
N18 Cu2 Cu3 N10 108.97(14) . . . . ?
O64 Cu2 Cu3 N10 -162.75(12) . . . . ?
N15 Cu2 Cu3 N10 36.90(14) . . . . ?
N48 Cu2 Cu3 N10 -24.7(3) . . . . ?
N45 Cu2 Cu3 N40 21.59(14) . . . . ?
N18 Cu2 Cu3 N40 -162.25(14) . . . . ?
O64 Cu2 Cu3 N40 -73.97(12) . . . . ?
N15 Cu2 Cu3 N40 125.68(14) . . . . ?
N48 Cu2 Cu3 N40 64.1(3) . . . . ?
N45 Cu2 Cu3 Cu1 -18.26(15) . . . . ?
N18 Cu2 Cu3 Cu1 157.89(14) . . . . ?
O64 Cu2 Cu3 Cu1 -113.83(12) . . . . ?
N15 Cu2 Cu3 Cu1 85.83(14) . . . . ?
N48 Cu2 Cu3 Cu1 24.2(3) . . . . ?
N8 Cu1 N1 C2 8.6(3) . . . . ?
N31 Cu1 N1 C2 -172.1(3) . . . . ?
O61 Cu1 N1 C2 95.2(3) . . . . ?
N38 Cu1 N1 C2 -90.5(3) . . . . ?
Cu3 Cu1 N1 C2 -47.9(4) . . . . ?
N8 Cu1 N1 C6 172.9(4) . . . . ?
N31 Cu1 N1 C6 -7.8(4) . . . . ?
O61 Cu1 N1 C6 -100.6(4) . . . . ?
N38 Cu1 N1 C6 73.8(4) . . . . ?
Cu3 Cu1 N1 C6 116.3(4) . . . . ?
C6 N1 C2 C3 -0.9(6) . . . . ?
Cu1 N1 C2 C3 165.3(3) . . . . ?
C6 N1 C2 C7 179.2(4) . . . . ?
Cu1 N1 C2 C7 -14.5(4) . . . . ?
N1 C2 C3 C4 0.7(6) . . . . ?
C7 C2 C3 C4 -179.5(4) . . . . ?
C2 C3 C4 C5 0.1(7) . . . . ?
C3 C4 C5 C6 -0.7(7) . . . . ?
C2 N1 C6 C5 0.3(6) . . . . ?
Cu1 N1 C6 C5 -162.7(3) . . . . ?
C4 C5 C6 N1 0.4(7) . . . . ?
N1 C2 C7 O7 -166.2(4) . . . . ?
C3 C2 C7 O7 14.0(6) . . . . ?
N1 C2 C7 N8 14.2(5) . . . . ?
C3 C2 C7 N8 -165.6(4) . . . . ?
O7 C7 N8 C9 3.5(7) . . . . ?
C2 C7 N8 C9 -177.0(4) . . . . ?
O7 C7 N8 Cu1 174.5(4) . . . . ?
C2 C7 N8 Cu1 -5.9(4) . . . . ?
N31 Cu1 N8 C7 -19(4) . . . . ?
O61 Cu1 N8 C7 -123.9(3) . . . . ?
N38 Cu1 N8 C7 98.6(3) . . . . ?
N1 Cu1 N8 C7 -1.1(3) . . . . ?
Cu3 Cu1 N8 C7 156.5(3) . . . . ?
N31 Cu1 N8 C9 151(3) . . . . ?
O61 Cu1 N8 C9 47.0(3) . . . . ?
N38 Cu1 N8 C9 -90.5(3) . . . . ?
N1 Cu1 N8 C9 169.8(3) . . . . ?
Cu3 Cu1 N8 C9 -32.6(3) . . . . ?
C7 N8 C9 N10 -160.0(4) . . . . ?
Cu1 N8 C9 N10 29.5(5) . . . . ?
C7 N8 C9 C14 21.5(6) . . . . ?
Cu1 N8 C9 C14 -149.0(3) . . . . ?
C14 C9 N10 C11 -1.6(6) . . . . ?
N8 C9 N10 C11 179.8(4) . . . . ?
C14 C9 N10 Cu3 179.6(3) . . . . ?
N8 C9 N10 Cu3 1.0(5) . . . . ?
O63 Cu3 N10 C11 3.6(9) . . . . ?
O62 Cu3 N10 C11 84.9(3) . . . . ?
N40 Cu3 N10 C11 -104.3(3) . . . . ?
Cu1 Cu3 N10 C11 163.1(3) . . . . ?
Cu2 Cu3 N10 C11 -27.6(3) . . . . ?
O63 Cu3 N10 C9 -177.5(6) . . . . ?
O62 Cu3 N10 C9 -96.2(4) . . . . ?
N40 Cu3 N10 C9 74.6(4) . . . . ?
Cu1 Cu3 N10 C9 -18.1(3) . . . . ?
Cu2 Cu3 N10 C9 151.3(3) . . . . ?
C9 N10 C11 C12 -1.5(6) . . . . ?
Cu3 N10 C11 C12 177.5(3) . . . . ?
C9 N10 C11 N15 178.4(3) . . . . ?
Cu3 N10 C11 N15 -2.6(4) . . . . ?
N10 C11 C12 C13 3.7(6) . . . . ?
N15 C11 C12 C13 -176.2(4) . . . . ?
C11 C12 C13 C14 -2.7(6) . . . . ?
C12 C13 C14 C9 -0.3(6) . . . . ?
N10 C9 C14 C13 2.5(6) . . . . ?
N8 C9 C14 C13 -179.0(4) . . . . ?
N10 C11 N15 C16 -114.4(4) . . . . ?
C12 C11 N15 C16 65.5(5) . . . . ?
N10 C11 N15 Cu2 64.7(5) . . . . ?
C12 C11 N15 Cu2 -115.4(4) . . . . ?
N45 Cu2 N15 C16 -168.2(3) . . . . ?
N18 Cu2 N15 C16 6.1(3) . . . . ?
O64 Cu2 N15 C16 86.6(3) . . . . ?
N48 Cu2 N15 C16 -85.0(3) . . . . ?
Cu3 Cu2 N15 C16 114.6(3) . . . . ?
N45 Cu2 N15 C11 12.7(4) . . . . ?
N18 Cu2 N15 C11 -173.0(4) . . . . ?
O64 Cu2 N15 C11 -92.4(4) . . . . ?
N48 Cu2 N15 C11 95.9(3) . . . . ?
Cu3 Cu2 N15 C11 -64.4(3) . . . . ?
C11 N15 C16 O16 -4.0(7) . . . . ?
Cu2 N15 C16 O16 176.8(4) . . . . ?
C11 N15 C16 C17 173.2(4) . . . . ?
Cu2 N15 C16 C17 -6.0(4) . . . . ?
O16 C16 C17 N18 179.5(4) . . . . ?
N15 C16 C17 N18 2.1(5) . . . . ?
O16 C16 C17 C22 -1.6(7) . . . . ?
N15 C16 C17 C22 -179.0(4) . . . . ?
C22 C17 N18 C19 1.1(6) . . . . ?
C16 C17 N18 C19 -180.0(4) . . . . ?
C22 C17 N18 Cu2 -175.8(3) . . . . ?
C16 C17 N18 Cu2 3.1(5) . . . . ?
N45 Cu2 N18 C19 -100.3(15) . . . . ?
O64 Cu2 N18 C19 42.4(3) . . . . ?
N15 Cu2 N18 C19 178.4(4) . . . . ?
N48 Cu2 N18 C19 -73.7(3) . . . . ?
Cu3 Cu2 N18 C19 121.5(3) . . . . ?
N45 Cu2 N18 C17 76.4(15) . . . . ?
O64 Cu2 N18 C17 -140.9(3) . . . . ?
N15 Cu2 N18 C17 -4.9(3) . . . . ?
N48 Cu2 N18 C17 103.0(3) . . . . ?
Cu3 Cu2 N18 C17 -61.7(3) . . . . ?
C17 N18 C19 C20 -2.9(6) . . . . ?
Cu2 N18 C19 C20 173.7(3) . . . . ?
N18 C19 C20 C21 3.2(7) . . . . ?
C19 C20 C21 C22 -1.7(7) . . . . ?
C20 C21 C22 C17 0.0(7) . . . . ?
N18 C17 C22 C21 0.3(6) . . . . ?
C16 C17 C22 C21 -178.5(4) . . . . ?
N8 Cu1 N31 C36 -68(4) . . . . ?
O61 Cu1 N31 C36 36.2(3) . . . . ?
N38 Cu1 N31 C36 173.3(3) . . . . ?
N1 Cu1 N31 C36 -86.6(3) . . . . ?
Cu3 Cu1 N31 C36 115.7(3) . . . . ?
N8 Cu1 N31 C32 113(3) . . . . ?
O61 Cu1 N31 C32 -142.0(3) . . . . ?
N38 Cu1 N31 C32 -4.9(3) . . . . ?
N1 Cu1 N31 C32 95.3(3) . . . . ?
Cu3 Cu1 N31 C32 -62.4(3) . . . . ?
C36 N31 C32 C33 -1.1(6) . . . . ?
Cu1 N31 C32 C33 177.2(3) . . . . ?
C36 N31 C32 C37 -179.7(3) . . . . ?
Cu1 N31 C32 C37 -1.4(4) . . . . ?
N31 C32 C33 C34 -0.1(6) . . . . ?
C37 C32 C33 C34 178.4(4) . . . . ?
C32 C33 C34 C35 1.8(6) . . . . ?
C33 C34 C35 C36 -2.4(6) . . . . ?
C32 N31 C36 C35 0.5(6) . . . . ?
Cu1 N31 C36 C35 -177.6(3) . . . . ?
C34 C35 C36 N31 1.2(6) . . . . ?
N31 C32 C37 O37 -170.7(4) . . . . ?
C33 C32 C37 O37 10.7(6) . . . . ?
N31 C32 C37 N38 10.6(5) . . . . ?
C33 C32 C37 N38 -167.9(4) . . . . ?
O37 C37 N38 C39 -8.6(7) . . . . ?
C32 C37 N38 C39 169.9(3) . . . . ?
O37 C37 N38 Cu1 167.2(4) . . . . ?
C32 C37 N38 Cu1 -14.3(4) . . . . ?
N8 Cu1 N38 C37 -166.8(3) . . . . ?
N31 Cu1 N38 C37 11.1(3) . . . . ?
O61 Cu1 N38 C37 89.9(3) . . . . ?
N1 Cu1 N38 C37 -83.3(3) . . . . ?
Cu3 Cu1 N38 C37 117.4(3) . . . . ?
N8 Cu1 N38 C39 8.5(4) . . . . ?
N31 Cu1 N38 C39 -173.5(3) . . . . ?
O61 Cu1 N38 C39 -94.7(4) . . . . ?
N1 Cu1 N38 C39 92.1(3) . . . . ?
Cu3 Cu1 N38 C39 -67.3(3) . . . . ?
C37 N38 C39 N40 -117.8(4) . . . . ?
Cu1 N38 C39 N40 67.0(4) . . . . ?
C37 N38 C39 C44 61.9(6) . . . . ?
Cu1 N38 C39 C44 -113.3(4) . . . . ?
C44 C39 N40 C41 0.1(6) . . . . ?
N38 C39 N40 C41 179.8(3) . . . . ?
C44 C39 N40 Cu3 176.9(3) . . . . ?
N38 C39 N40 Cu3 -3.4(4) . . . . ?
O63 Cu3 N40 C41 -100.1(4) . . . . ?
O62 Cu3 N40 C41 163.0(6) . . . . ?
N10 Cu3 N40 C41 70.1(4) . . . . ?
Cu1 Cu3 N40 C41 148.1(4) . . . . ?
Cu2 Cu3 N40 C41 -23.0(3) . . . . ?
O63 Cu3 N40 C39 83.6(3) . . . . ?
O62 Cu3 N40 C39 -13.3(9) . . . . ?
N10 Cu3 N40 C39 -106.2(3) . . . . ?
Cu1 Cu3 N40 C39 -28.2(3) . . . . ?
Cu2 Cu3 N40 C39 160.7(3) . . . . ?
C39 N40 C41 N45 -175.4(4) . . . . ?
Cu3 N40 C41 N45 8.7(6) . . . . ?
C39 N40 C41 C42 0.1(6) . . . . ?
Cu3 N40 C41 C42 -175.8(3) . . . . ?
N40 C41 C42 C43 -0.1(6) . . . . ?
N45 C41 C42 C43 174.9(4) . . . . ?
C41 C42 C43 C44 -0.1(7) . . . . ?
N40 C39 C44 C43 -0.3(7) . . . . ?
N38 C39 C44 C43 -180.0(4) . . . . ?
C42 C43 C44 C39 0.3(7) . . . . ?
N40 C41 N45 C46 -161.5(4) . . . . ?
C42 C41 N45 C46 23.3(6) . . . . ?
N40 C41 N45 Cu2 24.0(5) . . . . ?
C42 C41 N45 Cu2 -151.3(3) . . . . ?
N18 Cu2 N45 C46 16.1(16) . . . . ?
O64 Cu2 N45 C46 -126.5(3) . . . . ?
N15 Cu2 N45 C46 96.5(3) . . . . ?
N48 Cu2 N45 C46 -10.8(3) . . . . ?
Cu3 Cu2 N45 C46 154.8(3) . . . . ?
N18 Cu2 N45 C41 -169.1(13) . . . . ?
O64 Cu2 N45 C41 48.3(3) . . . . ?
N15 Cu2 N45 C41 -88.8(3) . . . . ?
N48 Cu2 N45 C41 164.0(3) . . . . ?
Cu3 Cu2 N45 C41 -30.4(3) . . . . ?
C41 N45 C46 O46 15.2(7) . . . . ?
Cu2 N45 C46 O46 -170.0(4) . . . . ?
C41 N45 C46 C47 -165.4(4) . . . . ?
Cu2 N45 C46 C47 9.4(5) . . . . ?
O46 C46 C47 N48 179.3(4) . . . . ?
N45 C46 C47 N48 -0.1(6) . . . . ?
O46 C46 C47 C52 -4.7(7) . . . . ?
N45 C46 C47 C52 175.8(4) . . . . ?
C52 C47 N48 C49 0.6(7) . . . . ?
C46 C47 N48 C49 176.5(4) . . . . ?
C52 C47 N48 Cu2 175.9(4) . . . . ?
C46 C47 N48 Cu2 -8.2(5) . . . . ?
N45 Cu2 N48 C47 10.2(3) . . . . ?
N18 Cu2 N48 C47 -167.2(3) . . . . ?
O64 Cu2 N48 C47 100.4(3) . . . . ?
N15 Cu2 N48 C47 -86.1(3) . . . . ?
Cu3 Cu2 N48 C47 -32.6(5) . . . . ?
N45 Cu2 N48 C49 -175.3(4) . . . . ?
N18 Cu2 N48 C49 7.3(4) . . . . ?
O64 Cu2 N48 C49 -85.1(4) . . . . ?
N15 Cu2 N48 C49 88.4(4) . . . . ?
Cu3 Cu2 N48 C49 141.9(3) . . . . ?
C47 N48 C49 C50 -0.7(7) . . . . ?
Cu2 N48 C49 C50 -175.0(4) . . . . ?
N48 C49 C50 C51 1.4(8) . . . . ?
C49 C50 C51 C52 -1.8(8) . . . . ?
N48 C47 C52 C51 -1.1(8) . . . . ?
C46 C47 C52 C51 -176.8(5) . . . . ?
C50 C51 C52 C47 1.7(8) . . . . ?
N8 Cu1 O61 C61 -108.8(3) . . . . ?
N31 Cu1 O61 C61 73.4(3) . . . . ?
N38 Cu1 O61 C61 -2.1(4) . . . . ?
N1 Cu1 O61 C61 169.9(3) . . . . ?
Cu3 Cu1 O61 C61 -26.1(3) . . . . ?
Cu1 O61 C61 O62 16.6(6) . . . . ?
Cu1 O61 C61 C62 -163.4(3) . . . . ?
O61 C61 O62 Cu3 15.7(6) . . . . ?
C62 C61 O62 Cu3 -164.2(3) . . . . ?
O63 Cu3 O62 C61 -138.8(3) . . . . ?
N10 Cu3 O62 C61 51.3(3) . . . . ?
N40 Cu3 O62 C61 -41.4(9) . . . . ?
Cu1 Cu3 O62 C61 -26.3(3) . . . . ?
Cu2 Cu3 O62 C61 144.9(3) . . . . ?
O62 Cu3 O63 C63 -144.6(3) . . . . ?
N10 Cu3 O63 C63 -63.0(8) . . . . ?
N40 Cu3 O63 C63 44.5(3) . . . . ?
Cu1 Cu3 O63 C63 138.6(3) . . . . ?
Cu2 Cu3 O63 C63 -31.1(3) . . . . ?
Cu3 O63 C63 O64 24.3(6) . . . . ?
Cu3 O63 C63 C64 -155.6(3) . . . . ?
O63 C63 O64 Cu2 10.2(6) . . . . ?
C64 C63 O64 Cu2 -169.9(3) . . . . ?
N45 Cu2 O64 C63 -106.2(3) . . . . ?
N18 Cu2 O64 C63 77.3(3) . . . . ?
N15 Cu2 O64 C63 0.8(4) . . . . ?
N48 Cu2 O64 C63 172.0(3) . . . . ?
Cu3 Cu2 O64 C63 -23.7(3) . . . . ?
